data_1554129
loop_
_publ_author_name
'Inokuchi, Daisuke'
'Hirao, Yasukazu'
'Takahashi, Kazuyuki'
'Matsumoto, Kouzou'
'Mori, Hatsumi'
'Kubo, Takashi'

_publ_section_title
;
 Dynamics of Water Molecules in a 3-Fold Interpenetrated Hydrogen-Bonded
 Organic Framework Based on Tetrakis(4-pyridyl)methane
;
_journal_issue 11
_journal_name_full 'The Journal of Physical Chemistry C'
_journal_page_first 6599
_journal_paper_doi 10.1021/acs.jpcc.8b12421
_journal_volume 123
_journal_year 2019
_chemical_formula_moiety 'C21 H18 N4 2+, (B1 F4 1-)2'
_chemical_formula_sum 'C21 H18 B2 F8 N4'
_chemical_formula_weight 500.01
_chemical_name_systematic
;
bis(4-Pyridyl)bis(pyridinium-4-yl)methane bis(tetrafluoroborate) 
;
_space_group_crystal_system hexagonal
_space_group_IT_number 178
_space_group_name_Hall 'P 61 2 (0 0 5)'
_space_group_name_H-M_alt 'P 61 2 2'
_atom_sites_solution_hydrogens geom
_atom_sites_solution_primary direct
_atom_sites_solution_secondary difmap
_audit_creation_method SHELXL-2016/6
_audit_update_record
;
2018-12-20 deposited with the CCDC.
2018-12-21 downloaded from the CCDC.
;
_cell_angle_alpha 90
_cell_angle_beta 90
_cell_angle_gamma 120
_cell_formula_units_Z 6
_cell_length_a 10.6135(2)
_cell_length_b 10.6135(2)
_cell_length_c 38.198(3)
_cell_measurement_reflns_used 13976
_cell_measurement_temperature 100(2)
_cell_measurement_theta_max 68.20
_cell_measurement_theta_min 3.47
_cell_volume 3726.4(3)
_computing_cell_refinement 'RAPID AUTO'
_computing_data_collection 'RAPID AUTO (Rigaku, ????)'
_computing_data_reduction 'RAPID AUTO'
_computing_molecular_graphics
;
Yadokari-XG 2009 (K. Wakita, T. Nemoto, et al., 2009)
;
_computing_publication_material
;
Yadokari-XG 2009 (K. Wakita, T. Nemoto, et al., 2009)
;
_computing_structure_refinement 'SHELXL-2016/6 (Sheldrick, 2016)'
_computing_structure_solution Sir2004
_diffrn_ambient_temperature 100(2)
_diffrn_measured_fraction_theta_full 1.000
_diffrn_measured_fraction_theta_max 1.000
_diffrn_measurement_device_type
;
Rigaku VariMax RAPID FR-E
;
_diffrn_measurement_method \w
_diffrn_radiation_type CuK\a
_diffrn_radiation_wavelength 1.54187
_diffrn_reflns_av_R_equivalents 0.2658
_diffrn_reflns_av_unetI/netI 0.1247
_diffrn_reflns_Laue_measured_fraction_full 1.000
_diffrn_reflns_Laue_measured_fraction_max 1.000
_diffrn_reflns_limit_h_max 12
_diffrn_reflns_limit_h_min -12
_diffrn_reflns_limit_k_max 12
_diffrn_reflns_limit_k_min -12
_diffrn_reflns_limit_l_max 46
_diffrn_reflns_limit_l_min -45
_diffrn_reflns_number 46326
_diffrn_reflns_point_group_measured_fraction_full 1.000
_diffrn_reflns_point_group_measured_fraction_max 1.000
_diffrn_reflns_theta_full 67.687
_diffrn_reflns_theta_max 68.240
_diffrn_reflns_theta_min 4.811
_diffrn_source 'micro-focus rotating anode'
_exptl_absorpt_coefficient_mu 1.072
_exptl_absorpt_correction_T_max 1.0000
_exptl_absorpt_correction_T_min 0.0577
_exptl_absorpt_correction_type multi-scan
_exptl_absorpt_process_details
;
Empirical Absorption Correction   March 2001 T. Higashi
    Rigaku Corporation, Tokyo, Japan
;
_exptl_crystal_colour Colorless
_exptl_crystal_density_diffrn 1.337
_exptl_crystal_density_method 'not measured'
_exptl_crystal_description Prism
_exptl_crystal_F_000 1524
_exptl_crystal_size_max 0.500
_exptl_crystal_size_mid 0.300
_exptl_crystal_size_min 0.300
_refine_diff_density_max 0.230
_refine_diff_density_min -0.227
_refine_diff_density_rms 0.061
_refine_ls_abs_structure_details
;
 Flack x determined using 587 quotients [(I+)-(I-)]/[(I+)+(I-)]
 (Parsons, Flack and Wagner, Acta Cryst. B69 (2013) 249-259).
;
_refine_ls_abs_structure_Flack 0.01(11)
_refine_ls_extinction_method none
_refine_ls_goodness_of_fit_ref 1.034
_refine_ls_hydrogen_treatment constr
_refine_ls_matrix_type full
_refine_ls_number_parameters 196
_refine_ls_number_reflns 2279
_refine_ls_number_restraints 0
_refine_ls_restrained_S_all 1.034
_refine_ls_R_factor_all 0.0628
_refine_ls_R_factor_gt 0.0559
_refine_ls_shift/su_max 0.000
_refine_ls_shift/su_mean 0.000
_refine_ls_structure_factor_coef Fsqd
_refine_ls_weighting_details 'w=1/[\s^2^(Fo^2^)+(0.0073P)^2^] where P=(Fo^2^+2Fc^2^)/3'
_refine_ls_weighting_scheme calc
_refine_ls_wR_factor_gt 0.1101
_refine_ls_wR_factor_ref 0.1145
_reflns_Friedel_coverage 0.567
_reflns_Friedel_fraction_full 1.000
_reflns_Friedel_fraction_max 1.000
_reflns_number_gt 1981
_reflns_number_total 2279
_reflns_threshold_expression 'I > 2\s(I)'
_cod_data_source_file jp8b12421_si_003.cif
_cod_data_source_block 1_DRY-100K
_cod_original_sg_symbol_Hall 'P 61 2 (0 0 -1)'
_cod_database_code 1554129
_shelx_shelxl_version_number 2016/6
_shelx_space_group_comment
;
The symmetry employed for this shelxl refinement is uniquely defined
by the following loop, which should always be used as a source of
symmetry information in preference to the above space-group names.
They are only intended as comments.
;
_shelx_estimated_absorpt_t_min 0.616
_shelx_estimated_absorpt_t_max 0.739

loop_
_space_group_symop_operation_xyz
'x, y, z'
'-x, -y, z+1/2'
'-y, x-y, z+1/3'
'-x+y, -x, z+2/3'
'x-y, x, z+1/6'
'y, -x+y, z+5/6'
'x-y, -y, -z'
'-x, -x+y, -z+2/3'
'y, x, -z+1/3'
'-y, -x, -z+5/6'
'x, x-y, -z+1/6'
'-x+y, y, -z+1/2'

loop_
_atom_site_label
_atom_site_type_symbol
_atom_site_fract_x
_atom_site_fract_y
_atom_site_fract_z
_atom_site_U_iso_or_equiv
_atom_site_adp_type
_atom_site_occupancy
_atom_site_site_symmetry_order
_atom_site_calc_flag
_atom_site_refinement_flags_posn
_atom_site_refinement_flags_adp
_atom_site_refinement_flags_occupancy
C1 C 0.4440(3) 0.000000 0.000000 0.0191(9) Uani 1 2 d S T P
C2 C 0.5731(3) 0.0848(3) 0.02530(6) 0.0209(6) Uani 1 1 d . . .
C3 C 0.5590(3) 0.0847(3) 0.06132(7) 0.0292(7) Uani 1 1 d . . .
H3 H 0.465434 0.032496 0.071770 0.035 Uiso 1 1 calc R U .
C4 C 0.6816(3) 0.1609(3) 0.08225(8) 0.0374(8) Uani 1 1 d . . .
H4 H 0.669148 0.159644 0.106901 0.045 Uiso 1 1 calc R U .
N1 N 0.8167(3) 0.2361(3) 0.06915(7) 0.0370(6) Uani 1 1 d . . .
C5 C 0.8301(3) 0.2362(3) 0.03435(8) 0.0344(8) Uani 1 1 d . . .
H5 H 0.924870 0.289233 0.024562 0.041 Uiso 1 1 calc R U .
C6 C 0.7148(3) 0.1640(3) 0.01205(7) 0.0282(7) Uani 1 1 d . . .
H6 H 0.730951 0.167599 -0.012487 0.034 Uiso 1 1 calc R U .
C7 C 0.3066(3) -0.1029(3) 0.02077(6) 0.0210(6) Uani 1 1 d . . .
C8 C 0.2496(3) -0.2521(3) 0.02272(7) 0.0248(7) Uani 1 1 d . . .
H8 H 0.297312 -0.296183 0.011290 0.030 Uiso 1 1 calc R U .
C9 C 0.1235(3) -0.3361(3) 0.04130(6) 0.0279(7) Uani 1 1 d . . .
H9 H 0.084725 -0.438341 0.042638 0.034 Uiso 1 1 calc R U .
N2 N 0.0560(2) -0.2766(2) 0.05726(5) 0.0311(6) Uani 1 1 d . . .
H2 H -0.024830 -0.332740 0.068811 0.037 Uiso 1 1 calc R U .
C10 C 0.1072(3) -0.1331(3) 0.05636(7) 0.0339(7) Uani 1 1 d . . .
H10 H 0.056507 -0.093117 0.068224 0.041 Uiso 1 1 calc R U .
C11 C 0.2326(3) -0.0433(3) 0.03837(7) 0.0276(7) Uani 1 1 d . . .
H11 H 0.269110 0.058705 0.037842 0.033 Uiso 1 1 calc R U .
B1 B 0.2812(6) 0.4025(5) 0.02507(11) 0.0486(12) Uani 1 1 d . . .
F1 F 0.2755(17) 0.4770(15) 0.0553(3) 0.080(4) Uani 0.438(8) 1 d . . P
F2 F 0.3169(14) 0.4764(11) -0.0042(3) 0.098(6) Uani 0.438(8) 1 d . . P
F3 F 0.1481(11) 0.2655(13) 0.0164(4) 0.236(8) Uani 0.438(8) 1 d . . P
F4 F 0.3557(11) 0.3371(11) 0.03387(18) 0.080(4) Uani 0.438(8) 1 d . . P
F5 F 0.2186(12) 0.4478(12) 0.0479(2) 0.089(4) Uani 0.562(8) 1 d . . P
F6 F 0.2424(12) 0.4300(11) -0.0042(2) 0.114(4) Uani 0.562(8) 1 d . . P
F7 F 0.2465(10) 0.2699(7) 0.03106(17) 0.089(3) Uani 0.562(8) 1 d . . P
F8 F 0.4366(5) 0.4825(8) 0.02513(13) 0.095(3) Uani 0.562(8) 1 d . . P

loop_
_atom_site_aniso_label
_atom_site_aniso_U_11
_atom_site_aniso_U_22
_atom_site_aniso_U_33
_atom_site_aniso_U_23
_atom_site_aniso_U_13
_atom_site_aniso_U_12
C1 0.0187(15) 0.0144(19) 0.023(2) 0.0002(15) 0.0001(7) 0.0072(9)
C2 0.0238(15) 0.0179(14) 0.0240(15) -0.0016(11) -0.0029(12) 0.0127(12)
C3 0.0301(17) 0.0323(17) 0.0241(16) -0.0013(13) -0.0037(12) 0.0147(14)
C4 0.043(2) 0.0410(19) 0.0298(18) -0.0077(15) -0.0099(15) 0.0219(17)
N1 0.0310(15) 0.0376(15) 0.0434(17) -0.0060(12) -0.0114(12) 0.0178(13)
C5 0.0255(16) 0.0338(18) 0.0416(19) -0.0032(15) -0.0035(14) 0.0130(15)
C6 0.0249(16) 0.0240(16) 0.0329(17) -0.0009(12) -0.0023(12) 0.0101(13)
C7 0.0193(14) 0.0210(15) 0.0230(15) -0.0018(12) -0.0016(11) 0.0102(12)
C8 0.0232(15) 0.0221(15) 0.0270(16) -0.0007(12) 0.0005(12) 0.0098(13)
C9 0.0276(16) 0.0225(15) 0.0276(17) 0.0028(12) 0.0005(12) 0.0080(14)
N2 0.0228(14) 0.0284(14) 0.0347(15) 0.0046(10) 0.0089(10) 0.0074(11)
C10 0.0307(18) 0.0361(18) 0.0369(18) 0.0013(14) 0.0069(14) 0.0182(16)
C11 0.0296(17) 0.0197(15) 0.0332(17) 0.0013(12) 0.0070(13) 0.0122(14)
B1 0.066(3) 0.064(3) 0.043(3) 0.012(2) 0.016(2) 0.053(3)
F1 0.180(12) 0.092(6) 0.031(4) -0.010(3) -0.003(5) 0.116(8)
F2 0.206(13) 0.054(5) 0.066(7) 0.036(5) 0.084(8) 0.087(7)
F3 0.062(7) 0.122(9) 0.48(2) -0.062(12) 0.007(8) 0.012(6)
F4 0.124(8) 0.120(10) 0.051(4) -0.007(5) -0.005(5) 0.102(9)
F5 0.140(8) 0.114(6) 0.070(6) 0.062(5) 0.076(6) 0.108(6)
F6 0.209(11) 0.145(10) 0.060(5) -0.033(5) -0.073(6) 0.142(9)
F7 0.143(8) 0.047(4) 0.102(5) 0.033(3) 0.055(5) 0.067(5)
F8 0.060(3) 0.122(6) 0.088(4) -0.034(4) -0.006(2) 0.035(4)

loop_
_atom_type_symbol
_atom_type_description
_atom_type_scat_dispersion_real
_atom_type_scat_dispersion_imag
_atom_type_scat_source
C C 0.0181 0.0091 'International Tables Vol C Tables 4.2.6.8 and 6.1.1.4'
H H 0.0000 0.0000 'International Tables Vol C Tables 4.2.6.8 and 6.1.1.4'
B B 0.0090 0.0039 'International Tables Vol C Tables 4.2.6.8 and 6.1.1.4'
N N 0.0311 0.0180 'International Tables Vol C Tables 4.2.6.8 and 6.1.1.4'
F F 0.0727 0.0534 'International Tables Vol C Tables 4.2.6.8 and 6.1.1.4'

loop_
_geom_angle_atom_site_label_1
_geom_angle_atom_site_label_2
_geom_angle_atom_site_label_3
_geom_angle
_geom_angle_site_symmetry_1
_geom_angle_site_symmetry_3
C7 C1 C7 107.0(3) . 7
C7 C1 C2 109.98(13) . .
C7 C1 C2 111.50(13) 7 .
C7 C1 C2 111.50(13) . 7
C7 C1 C2 109.98(13) 7 7
C2 C1 C2 106.9(3) . 7
C3 C2 C6 116.3(2) . .
C3 C2 C1 123.9(2) . .
C6 C2 C1 119.8(2) . .
C2 C3 C4 120.1(3) . .
C2 C3 H3 119.9 . .
C4 C3 H3 119.9 . .
N1 C4 C3 122.9(3) . .
N1 C4 H4 118.6 . .
C3 C4 H4 118.6 . .
C5 N1 C4 116.9(3) . .
N1 C5 C6 123.6(3) . .
N1 C5 H5 118.2 . .
C6 C5 H5 118.2 . .
C5 C6 C2 120.2(3) . .
C5 C6 H6 119.9 . .
C2 C6 H6 119.9 . .
C8 C7 C11 117.9(2) . .
C8 C7 C1 123.9(2) . .
C11 C7 C1 118.3(2) . .
C9 C8 C7 119.7(2) . .
C9 C8 H8 120.2 . .
C7 C8 H8 120.2 . .
N2 C9 C8 120.9(3) . .
N2 C9 H9 119.6 . .
C8 C9 H9 119.6 . .
C9 N2 C10 121.7(2) . .
C9 N2 H2 119.2 . .
C10 N2 H2 119.2 . .
N2 C10 C11 120.3(3) . .
N2 C10 H10 119.9 . .
C11 C10 H10 119.9 . .
C10 C11 C7 119.6(3) . .
C10 C11 H11 120.2 . .
C7 C11 H11 120.2 . .
F6 B1 F7 117.3(7) . .
F6 B1 F2 31.0(8) . .
F7 B1 F2 130.3(6) . .
F6 B1 F5 102.5(8) . .
F7 B1 F5 111.0(6) . .
F2 B1 F5 113.2(7) . .
F6 B1 F4 133.3(6) . .
F7 B1 F4 45.8(4) . .
F2 B1 F4 117.4(7) . .
F5 B1 F4 124.0(6) . .
F6 B1 F1 118.5(8) . .
F7 B1 F1 113.4(7) . .
F2 B1 F1 116.2(8) . .
F5 B1 F1 24.7(10) . .
F4 B1 F1 106.7(7) . .
F6 B1 F8 106.0(6) . .
F7 B1 F8 105.3(5) . .
F2 B1 F8 75.1(6) . .
F5 B1 F8 115.0(6) . .
F4 B1 F8 59.9(5) . .
F1 B1 F8 91.5(7) . .
F6 B1 F3 76.7(8) . .
F7 B1 F3 49.4(6) . .
F2 B1 F3 104.3(8) . .
F5 B1 F3 95.6(7) . .
F4 B1 F3 93.9(7) . .
F1 B1 F3 116.5(8) . .
F8 B1 F3 147.2(6) . .
F5 F1 B1 68.8(18) . .
F6 F2 B1 71.7(12) . .
F6 F2 F8 127.0(15) . .
B1 F2 F8 55.7(5) . .
F7 F3 B1 56.9(5) . .
F7 F3 F6 97.2(7) . .
B1 F3 F6 46.5(4) . .
F7 F4 B1 64.8(5) . .
F7 F4 F8 127.7(8) . .
B1 F4 F8 63.6(4) . .
F1 F5 B1 86(2) . .
F2 F6 B1 77.3(13) . .
F2 F6 F3 127.2(16) . .
B1 F6 F3 56.8(6) . .
F4 F7 F3 139.7(11) . .
F4 F7 B1 69.4(6) . .
F3 F7 B1 73.6(7) . .
F4 F8 B1 56.5(4) . .
F4 F8 F2 94.8(5) . .
B1 F8 F2 49.2(4) . .

loop_
_geom_bond_atom_site_label_1
_geom_bond_atom_site_label_2
_geom_bond_distance
_geom_bond_site_symmetry_2
C1 C7 1.535(3) .
C1 C7 1.535(3) 7
C1 C2 1.545(3) .
C1 C2 1.545(3) 7
C2 C3 1.384(3) .
C2 C6 1.400(3) .
C3 C4 1.391(3) .
C3 H3 0.9500 .
C4 N1 1.341(3) .
C4 H4 0.9500 .
N1 C5 1.337(3) .
C5 C6 1.368(4) .
C5 H5 0.9500 .
C6 H6 0.9500 .
C7 C8 1.386(3) .
C7 C11 1.402(3) .
C8 C9 1.377(3) .
C8 H8 0.9500 .
C9 N2 1.318(3) .
C9 H9 0.9500 .
N2 C10 1.338(3) .
N2 H2 0.8800 .
C10 C11 1.373(3) .
C10 H10 0.9500 .
C11 H11 0.9500 .
B1 F6 1.274(8) .
B1 F7 1.285(6) .
B1 F2 1.309(10) .
B1 F5 1.324(10) .
B1 F4 1.330(7) .
B1 F1 1.417(12) .
B1 F8 1.428(6) .
B1 F3 1.471(11) .
F1 F5 0.59(2) .
F2 F6 0.691(17) .
F2 F8 1.672(12) .
F3 F7 1.164(14) .
F3 F6 1.710(14) .
F4 F7 1.018(8) .
F4 F8 1.380(9) .

loop_
_geom_hbond_atom_site_label_D
_geom_hbond_atom_site_label_H
_geom_hbond_atom_site_label_A
_geom_hbond_distance_DH
_geom_hbond_distance_HA
_geom_hbond_distance_DA
_geom_hbond_angle_DHA
_geom_hbond_site_symmetry_A
N2 H2 N1 0.88 1.83 2.695(3) 169.5 11_445

loop_
_geom_torsion_atom_site_label_1
_geom_torsion_atom_site_label_2
_geom_torsion_atom_site_label_3
_geom_torsion_atom_site_label_4
_geom_torsion
_geom_torsion_site_symmetry_1
C7 C1 C2 C3 -10.1(3) .
C7 C1 C2 C3 108.5(2) 7
C2 C1 C2 C3 -131.2(3) 7
C7 C1 C2 C6 167.9(2) .
C7 C1 C2 C6 -73.5(3) 7
C2 C1 C2 C6 46.72(18) 7
C6 C2 C3 C4 0.2(4) .
C1 C2 C3 C4 178.2(2) .
C2 C3 C4 N1 -0.3(4) .
C3 C4 N1 C5 0.3(4) .
C4 N1 C5 C6 -0.3(4) .
N1 C5 C6 C2 0.2(4) .
C3 C2 C6 C5 -0.2(4) .
C1 C2 C6 C5 -178.3(2) .
C7 C1 C7 C8 134.3(3) 7
C2 C1 C7 C8 -104.4(2) .
C2 C1 C7 C8 14.0(3) 7
C7 C1 C7 C11 -44.64(18) 7
C2 C1 C7 C11 76.7(3) .
C2 C1 C7 C11 -165.0(2) 7
C11 C7 C8 C9 0.6(4) .
C1 C7 C8 C9 -178.4(2) .
C7 C8 C9 N2 0.1(4) .
C8 C9 N2 C10 -0.6(4) .
C9 N2 C10 C11 0.4(4) .
N2 C10 C11 C7 0.3(4) .
C8 C7 C11 C10 -0.8(4) .
C1 C7 C11 C10 178.2(2) .
F6 B1 F1 F5 54(3) .
F7 B1 F1 F5 -90(2) .
F2 B1 F1 F5 89(2) .
F4 B1 F1 F5 -138(2) .
F8 B1 F1 F5 163(2) .
F3 B1 F1 F5 -35(3) .
F7 B1 F2 F6 75.9(18) .
F5 B1 F2 F6 -75.2(18) .
F4 B1 F2 F6 129.7(15) .
F1 B1 F2 F6 -102.2(17) .
F8 B1 F2 F6 173.6(16) .
F3 B1 F2 F6 27.5(17) .
F6 B1 F2 F8 -173.6(16) .
F7 B1 F2 F8 -97.6(9) .
F5 B1 F2 F8 111.2(8) .
F4 B1 F2 F8 -43.8(6) .
F1 B1 F2 F8 84.2(9) .
F3 B1 F2 F8 -146.1(6) .
F6 B1 F3 F7 145.5(8) .
F2 B1 F3 F7 131.3(8) .
F5 B1 F3 F7 -113.0(7) .
F4 B1 F3 F7 11.8(7) .
F1 B1 F3 F7 -99.1(8) .
F8 B1 F3 F7 46.6(16) .
F7 B1 F3 F6 -145.5(8) .
F2 B1 F3 F6 -14.1(9) .
F5 B1 F3 F6 101.5(8) .
F4 B1 F3 F6 -133.7(7) .
F1 B1 F3 F6 115.4(9) .
F8 B1 F3 F6 -98.9(14) .
F6 B1 F4 F7 -87.8(12) .
F2 B1 F4 F7 -120.9(10) .
F5 B1 F4 F7 87.0(10) .
F1 B1 F4 F7 106.7(9) .
F8 B1 F4 F7 -171.5(8) .
F3 B1 F4 F7 -12.5(8) .
F6 B1 F4 F8 83.7(10) .
F7 B1 F4 F8 171.5(8) .
F2 B1 F4 F8 50.7(8) .
F5 B1 F4 F8 -101.5(9) .
F1 B1 F4 F8 -81.8(8) .
F3 B1 F4 F8 159.0(7) .
F6 B1 F5 F1 -133(2) .
F7 B1 F5 F1 101(2) .
F2 B1 F5 F1 -103(2) .
F4 B1 F5 F1 50(3) .
F8 B1 F5 F1 -19(2) .
F3 B1 F5 F1 149(2) .
F8 F2 F6 B1 6.7(17) .
B1 F2 F6 F3 -28.9(16) .
F8 F2 F6 F3 -22(3) .
F7 B1 F6 F2 -123.6(15) .
F5 B1 F6 F2 114.5(16) .
F4 B1 F6 F2 -69.9(19) .
F1 B1 F6 F2 94.2(18) .
F8 B1 F6 F2 -6.5(16) .
F3 B1 F6 F2 -152.6(17) .
F7 B1 F6 F3 29.0(7) .
F2 B1 F6 F3 152.6(17) .
F5 B1 F6 F3 -92.9(8) .
F4 B1 F6 F3 82.7(10) .
F1 B1 F6 F3 -113.1(10) .
F8 B1 F6 F3 146.2(6) .
F7 F3 F6 F2 6(2) .
B1 F3 F6 F2 34(2) .
F7 F3 F6 B1 -28.6(7) .
B1 F4 F7 F3 24.9(14) .
F8 F4 F7 F3 15.3(19) .
F8 F4 F7 B1 -9.6(9) .
B1 F3 F7 F4 -24.3(13) .
F6 F3 F7 F4 0.2(16) .
F6 F3 F7 B1 24.5(5) .
F6 B1 F7 F4 125.1(9) .
F2 B1 F7 F4 90.9(12) .
F5 B1 F7 F4 -117.5(9) .
F1 B1 F7 F4 -90.9(9) .
F8 B1 F7 F4 7.6(7) .
F3 B1 F7 F4 163.5(10) .
F6 B1 F7 F3 -38.4(9) .
F2 B1 F7 F3 -72.6(12) .
F5 B1 F7 F3 79.0(10) .
F4 B1 F7 F3 -163.5(10) .
F1 B1 F7 F3 105.6(10) .
F8 B1 F7 F3 -155.9(8) .
F7 F4 F8 B1 9.7(9) .
F7 F4 F8 F2 -23.0(11) .
B1 F4 F8 F2 -32.7(4) .
F6 B1 F8 F4 -131.2(7) .
F7 B1 F8 F4 -6.3(6) .
F2 B1 F8 F4 -134.7(6) .
F5 B1 F8 F4 116.3(7) .
F1 B1 F8 F4 108.5(7) .
F3 B1 F8 F4 -41.2(15) .
F6 B1 F8 F2 3.4(9) .
F7 B1 F8 F2 128.4(7) .
F5 B1 F8 F2 -109.0(8) .
F4 B1 F8 F2 134.7(6) .
F1 B1 F8 F2 -116.8(8) .
F3 B1 F8 F2 93.5(15) .
F6 F2 F8 F4 29(2) .
B1 F2 F8 F4 36.5(5) .
F6 F2 F8 B1 -7.7(19) .
